data_7225706
loop_
_publ_author_name
'Tulyabaev, Arthur R.'
'Mescheryakova, Ekaterina S.'
'Khabibullina, Guzel R.'
'Khalilov, Leonard M.'

_publ_section_title
;
 Intermolecular interactions and chiral crystallization effects in
 (1,5,3-dithiazepan-3-yl)-alkanoic acids
;
_journal_issue 30
_journal_name_full CrystEngComm
_journal_page_first 5686
_journal_paper_doi 10.1039/C6CE00708B
_journal_volume 18
_journal_year 2016
_chemical_absolute_configuration ad
_chemical_formula_moiety 'C7 H13 N O3 S2'
_chemical_formula_sum 'C7 H13 N O3 S2'
_chemical_formula_weight 223.30
_chemical_name_systematic '(S)-(+)-2-(1,5,3-dithiazepan-3-yl)-3-hydroxypropanoic acid'
_space_group_crystal_system triclinic
_space_group_IT_number 1
_space_group_name_Hall 'P 1'
_space_group_name_H-M_alt 'P 1'
_symmetry_space_group_name_Hall 'P 1'
_symmetry_space_group_name_H-M 'P 1'
_atom_sites_solution_hydrogens mixed
_atom_sites_solution_primary direct
_audit_creation_date 2016-03-28
_audit_creation_method
;
  Olex2 1.2-ac2
  (compiled 2012.03.27 svn.r2268, GUI svn.r4156)
;
_audit_update_record
;
2016-05-17 deposited with the CCDC.
2016-06-03 downloaded from the CCDC.
;
_cell_angle_alpha 66.923(10)
_cell_angle_beta 70.122(13)
_cell_angle_gamma 85.373(10)
_cell_formula_units_Z 2
_cell_length_a 6.8616(11)
_cell_length_b 8.8688(8)
_cell_length_c 8.9458(10)
_cell_measurement_reflns_used 2158
_cell_measurement_temperature 200(2)
_cell_measurement_theta_max 30.9270
_cell_measurement_theta_min 2.5140
_cell_volume 470.12(12)
_computing_cell_refinement
;
CrysAlisPro, Agilent Technologies,
Version 1.171.37.35 (release 13-08-2014 CrysAlis171 .NET)
(compiled Aug 13 2014,18:06:01)
;
_computing_data_collection
;
CrysAlisPro, Agilent Technologies,
Version 1.171.37.35 (release 13-08-2014 CrysAlis171 .NET)
(compiled Aug 13 2014,18:06:01)
;
_computing_data_reduction
;
CrysAlisPro, Agilent Technologies,
Version 1.171.37.35 (release 13-08-2014 CrysAlis171 .NET)
(compiled Aug 13 2014,18:06:01)
;
_computing_molecular_graphics
;
O. V. Dolomanov, L. J. Bourhis, R. J. Gildea, J. A. K. Howard and H. Puschmann,
OLEX2: a complete structure solution, refinement and analysis program.
J. Appl. Cryst. (2009). 42, 339-341.
;
_computing_publication_material
;
O. V. Dolomanov, L. J. Bourhis, R. J. Gildea, J. A. K. Howard and H. Puschmann,
OLEX2: a complete structure solution, refinement and analysis program.
J. Appl. Cryst. (2009). 42, 339-341.
;
_computing_structure_refinement
;
SHELXL, G.M. Sheldrick, Acta Cryst.
(2008). A64, 112-122
;
_computing_structure_solution
;
SHELXS, G.M. Sheldrick, Acta Cryst.
(2008). A64, 112-122
;
_diffrn_ambient_temperature 200(2)
_diffrn_detector 'CCD plate'
_diffrn_detector_area_resol_mean 16.1709
_diffrn_detector_type Eos
_diffrn_measured_fraction_theta_full 1.000
_diffrn_measured_fraction_theta_max 1.000
_diffrn_measurement_details
;
  1 omega  -60.00  -35.00   1.0000    3.8900
omega____ theta____ kappa____ phi______ frames
    -      -23.4536 -178.0000   30.0000 25

  2 omega   -5.00   46.00   1.0000    3.8900
omega____ theta____ kappa____ phi______ frames
    -       24.0786   82.0000  140.0000 51

  3 omega   38.00   64.00   1.0000    3.8900
omega____ theta____ kappa____ phi______ frames
    -       24.0786  -99.0000  -90.0000 26

  4 omega   -1.00   97.00   1.0000    3.8900
omega____ theta____ kappa____ phi______ frames
    -       24.0786   38.0000  -60.0000 98

  5 omega   -6.00   93.00   1.0000    3.8900
omega____ theta____ kappa____ phi______ frames
    -       24.0786   77.0000   30.0000 99

  6 omega  -48.00   64.00   1.0000    3.8900
omega____ theta____ kappa____ phi______ frames
    -       24.0786  -19.0000   90.0000 112
;
_diffrn_measurement_device 'four-circle diffractometer'
_diffrn_measurement_device_type 'Xcalibur, Eos'
_diffrn_measurement_method '\w scans'
_diffrn_orient_matrix_UB_11 0.0288510000
_diffrn_orient_matrix_UB_12 0.0119821000
_diffrn_orient_matrix_UB_13 -0.0880862000
_diffrn_orient_matrix_UB_21 -0.0496962000
_diffrn_orient_matrix_UB_22 0.0751863000
_diffrn_orient_matrix_UB_23 -0.0170416000
_diffrn_orient_matrix_UB_31 0.0939471000
_diffrn_orient_matrix_UB_32 0.0422953000
_diffrn_orient_matrix_UB_33 -0.0180450000
_diffrn_radiation_monochromator graphite
_diffrn_radiation_probe x-ray
_diffrn_radiation_wavelength 0.71073
_diffrn_reflns_av_R_equivalents 0.0782
_diffrn_reflns_av_unetI/netI 0.0716
_diffrn_reflns_Laue_measured_fraction_full 0.938
_diffrn_reflns_Laue_measured_fraction_max 0.861
_diffrn_reflns_limit_h_max 9
_diffrn_reflns_limit_h_min -9
_diffrn_reflns_limit_k_max 12
_diffrn_reflns_limit_k_min -12
_diffrn_reflns_limit_l_max 12
_diffrn_reflns_limit_l_min -11
_diffrn_reflns_number 4183
_diffrn_reflns_point_group_measured_fraction_full 0.638
_diffrn_reflns_point_group_measured_fraction_max 0.546
_diffrn_reflns_theta_full 25.242
_diffrn_reflns_theta_max 30.919
_diffrn_reflns_theta_min 2.501
_diffrn_source 'Enhance (Mo) X-ray Source'
_exptl_absorpt_coefficient_mu 0.540
_exptl_absorpt_correction_T_max 1.00000
_exptl_absorpt_correction_T_min 0.51212
_exptl_absorpt_correction_type multi-scan
_exptl_absorpt_process_details
;
CrysAlisPro, Agilent Technologies,
Version 1.171.37.35 (release 13-08-2014 CrysAlis171 .NET)
(compiled Aug 13 2014,18:06:01)
Empirical absorption correction using spherical harmonics,
 implemented in SCALE3 ABSPACK scaling algorithm.
;
_exptl_crystal_colour colourless
_exptl_crystal_density_diffrn 1.577
_exptl_crystal_density_method 'not measured'
_exptl_crystal_F_000 236.0
_exptl_crystal_size_max 0.34
_exptl_crystal_size_mid 0.25
_exptl_crystal_size_min 0.21
_refine_diff_density_max 0.428
_refine_diff_density_min -0.291
_refine_diff_density_rms 0.073
_refine_ls_abs_structure_details 'Flack H D (1983), Acta Cryst. A39, 876-881'
_refine_ls_abs_structure_Flack -0.12(9)
_refine_ls_extinction_method none
_refine_ls_goodness_of_fit_ref 0.864
_refine_ls_hydrogen_treatment mixed
_refine_ls_matrix_type full
_refine_ls_number_parameters 288
_refine_ls_number_reflns 3248
_refine_ls_number_restraints 3
_refine_ls_restrained_S_all 0.763
_refine_ls_R_factor_all 0.0524
_refine_ls_R_factor_gt 0.0467
_refine_ls_shift/su_max 0.012
_refine_ls_shift/su_mean 0.001
_refine_ls_structure_factor_coef Fsqd
_refine_ls_weighting_details 'w=1/[\s^2^(Fo^2^)+(0.1000P)^2^] where P=(Fo^2^+2Fc^2^)/3'
_refine_ls_weighting_scheme calc
_refine_ls_wR_factor_gt 0.1122
_refine_ls_wR_factor_ref 0.1182
_reflns_number_gt 2873
_reflns_number_total 3248
_reflns_threshold_expression 'I > 2\s(I)'
_cod_data_source_file c6ce00708b2.cif
_cod_data_source_block compound_6
_cod_depositor_comments 'Adding full bibliography for 7225700--7225708.cif.'
_cod_original_cell_volume 470.11(11)
_cod_database_code 7225706
_reflns_odcompleteness_completeness 99.56
_reflns_odcompleteness_iscentric 1
_reflns_odcompleteness_theta 28.98
_olex2_date_sample_data_collection 2014-10-27
_olex2_submission_special_instructions 'No special instructions were received'
_shelx_space_group_comment
;
The symmetry employed for this shelxl refinement is uniquely defined
by the following loop, which should always be used as a source of
symmetry information in preference to the above space-group names.
They are only intended as comments.
;
_shelxl_version_number 2013-4

loop_
_space_group_symop_operation_xyz
'x, y, z'

loop_
_atom_site_label
_atom_site_type_symbol
_atom_site_fract_x
_atom_site_fract_y
_atom_site_fract_z
_atom_site_U_iso_or_equiv
_atom_site_adp_type
_atom_site_occupancy
_atom_site_site_symmetry_order
_atom_site_calc_flag
_atom_site_refinement_flags_posn
_atom_site_refinement_flags_adp
S1 S 0.36517(14) 0.37079(11) 0.27600(11) 0.0322(2) Uani 1 1 d . .
S1' S 0.48878(14) 0.81552(10) -0.83359(11) 0.0316(2) Uani 1 1 d . .
S5' S 0.94067(16) 0.85946(14) -0.74918(15) 0.0400(3) Uani 1 1 d . .
S5 S -0.07512(14) 0.35269(14) 0.16284(13) 0.0371(3) Uani 1 1 d . .
O1' O 0.1573(6) 0.6276(5) -0.2603(4) 0.0379(8) Uani 1 1 d . .
O2 O 0.6966(6) 0.5800(4) -0.3048(4) 0.0390(8) Uani 1 1 d . .
H2 H 0.5953 0.5735 -0.3313 0.059 Uiso 1 1 calc R U
N3 N 0.3489(5) 0.4051(4) -0.0407(4) 0.0211(6) Uani 1 1 d . .
N3' N 0.5271(5) 0.7958(4) -0.5284(4) 0.0227(6) Uani 1 1 d . .
C8' C 0.3362(6) 0.8835(4) -0.4749(5) 0.0242(7) Uani 1 1 d . .
C8 C 0.5439(5) 0.3171(4) -0.0915(5) 0.0211(6) Uani 1 1 d . .
C4' C 0.7090(7) 0.9203(5) -0.6252(6) 0.0319(8) Uani 1 1 d . .
C4 C 0.1609(6) 0.2837(5) 0.0507(5) 0.0259(7) Uani 1 1 d . .
O3' O 0.2428(5) 1.0734(4) -0.3428(4) 0.0406(7) Uani 1 1 d . .
C2 C 0.3733(7) 0.4983(5) 0.0619(5) 0.0280(8) Uani 1 1 d . .
C2' C 0.5072(7) 0.6953(4) -0.6247(5) 0.0281(8) Uani 1 1 d . .
H2'A H 0.3846 0.6209 -0.5562 0.034 Uiso 1 1 calc R U
H2'B H 0.6268 0.6293 -0.6384 0.034 Uiso 1 1 calc R U
C9' C 0.1382(6) 0.7733(5) -0.3938(5) 0.0312(8) Uani 1 1 d . .
C10 C 0.7285(6) 0.4417(4) -0.2100(5) 0.0242(7) Uani 1 1 d . .
O3 O 0.9003(4) 0.3895(3) -0.2030(4) 0.0351(6) Uani 1 1 d . .
O2' O 0.4720(8) 0.8922(5) -0.2657(6) 0.0586(11) Uani 1 1 d . .
H2' H 0.4478 0.7924 -0.2222 0.088 Uiso 1 1 calc R U
O1 O 0.4476(6) 0.3025(4) -0.3191(4) 0.0369(7) Uani 1 1 d . .
H1 H 0.4437 0.2465 -0.3724 0.055 Uiso 1 1 calc R U
C7 C 0.0956(8) 0.3828(6) 0.3962(6) 0.0411(11) Uani 1 1 d . .
C6' C 0.9077(8) 0.9293(7) -0.9578(6) 0.0469(12) Uani 1 1 d . .
H6'A H 0.8593 1.0395 -0.9852 0.056 Uiso 1 1 calc R U
H6'B H 1.0421 0.9354 -1.0442 0.056 Uiso 1 1 calc R U
C9 C 0.5166(6) 0.2094(5) -0.1809(5) 0.0278(7) Uani 1 1 d . .
H9A H 0.6478 0.1645 -0.2232 0.033 Uiso 1 1 calc R U
H9B H 0.4164 0.1186 -0.0993 0.033 Uiso 1 1 calc R U
C7' C 0.7558(8) 0.8208(6) -0.9704(6) 0.0442(11) Uani 1 1 d . .
H7'A H 0.8016 0.7097 -0.9396 0.053 Uiso 1 1 calc R U
H7'B H 0.7605 0.8604 -1.0893 0.053 Uiso 1 1 calc R U
C6 C -0.0575(8) 0.2855(6) 0.3769(6) 0.0439(11) Uani 1 1 d . .
H6A H -0.1939 0.2887 0.4563 0.053 Uiso 1 1 calc R U
H6B H -0.0209 0.1720 0.4116 0.053 Uiso 1 1 calc R U
C10' C 0.3569(7) 0.9567(5) -0.3483(5) 0.0296(8) Uani 1 1 d . .
H4'A H 0.648(7) 1.015(5) -0.700(6) 0.021(10) Uiso 1 1 d . .
H2A H 0.507(8) 0.560(5) 0.007(7) 0.032(11) Uiso 1 1 d . .
H4A H 0.199(8) 0.197(6) 0.129(7) 0.024(11) Uiso 1 1 d . .
H4'B H 0.761(8) 0.925(6) -0.550(7) 0.030(12) Uiso 1 1 d . .
H8' H 0.343(8) 0.974(6) -0.596(7) 0.033(12) Uiso 1 1 d . .
H4B H 0.153(8) 0.246(6) -0.029(7) 0.032(12) Uiso 1 1 d . .
H8 H 0.588(7) 0.242(5) -0.002(6) 0.022(10) Uiso 1 1 d . .
H7A H 0.096(8) 0.323(6) 0.522(7) 0.037(12) Uiso 1 1 d . .
H2B H 0.280(11) 0.572(8) 0.086(9) 0.061(17) Uiso 1 1 d . .
H1' H 0.074(9) 0.576(7) -0.238(8) 0.042(15) Uiso 1 1 d . .
H9'A H 0.025(8) 0.834(6) -0.334(7) 0.034(13) Uiso 1 1 d . .
H9'B H 0.085(8) 0.762(6) -0.490(7) 0.041(13) Uiso 1 1 d . .
H7B H 0.076(9) 0.508(7) 0.365(8) 0.050(15) Uiso 1 1 d . .

loop_
_atom_site_aniso_label
_atom_site_aniso_U_11
_atom_site_aniso_U_22
_atom_site_aniso_U_33
_atom_site_aniso_U_23
_atom_site_aniso_U_13
_atom_site_aniso_U_12
S1 0.0422(5) 0.0346(5) 0.0250(4) -0.0143(4) -0.0151(4) 0.0053(4)
S1' 0.0417(5) 0.0318(5) 0.0262(4) -0.0132(4) -0.0154(4) 0.0044(4)
S5' 0.0275(5) 0.0440(6) 0.0404(6) -0.0086(5) -0.0115(4) 0.0050(4)
S5 0.0262(5) 0.0462(6) 0.0308(5) -0.0097(5) -0.0067(4) 0.0046(4)
O1' 0.0323(15) 0.0378(16) 0.0343(18) 0.0035(14) -0.0177(13) -0.0115(13)
O2 0.0353(16) 0.0307(14) 0.039(2) 0.0056(14) -0.0186(15) -0.0030(12)
N3 0.0238(14) 0.0197(12) 0.0189(13) -0.0056(11) -0.0074(11) -0.0025(11)
N3' 0.0312(16) 0.0185(12) 0.0192(13) -0.0063(11) -0.0107(12) 0.0012(12)
C8' 0.0326(19) 0.0202(14) 0.0182(14) -0.0033(13) -0.0107(14) -0.0027(14)
C8 0.0221(15) 0.0224(14) 0.0202(14) -0.0076(13) -0.0106(12) 0.0054(12)
C4' 0.033(2) 0.0293(18) 0.034(2) -0.0128(17) -0.0104(17) -0.0031(16)
C4 0.0234(17) 0.0259(17) 0.0241(17) -0.0049(15) -0.0072(14) -0.0038(14)
O3' 0.0490(17) 0.0355(14) 0.0426(17) -0.0253(14) -0.0113(14) 0.0087(13)
C2 0.040(2) 0.0221(15) 0.0237(16) -0.0123(14) -0.0083(15) -0.0008(15)
C2' 0.042(2) 0.0192(15) 0.0246(17) -0.0079(14) -0.0126(15) 0.0001(14)
C9' 0.0301(18) 0.0302(18) 0.0295(19) -0.0052(16) -0.0128(16) 0.0004(15)
C10 0.0244(15) 0.0257(15) 0.0215(15) -0.0068(13) -0.0089(12) -0.0011(13)
O3 0.0246(12) 0.0347(14) 0.0416(17) -0.0085(12) -0.0133(11) 0.0004(10)
O2' 0.093(3) 0.059(2) 0.062(2) -0.043(2) -0.054(2) 0.033(2)
O1 0.0589(19) 0.0311(13) 0.0302(14) -0.0128(12) -0.0260(14) 0.0062(13)
C7 0.056(3) 0.039(2) 0.0201(17) -0.0127(17) -0.0047(18) 0.015(2)
C6' 0.039(2) 0.057(3) 0.026(2) -0.008(2) 0.0010(18) 0.004(2)
C9 0.0320(17) 0.0259(16) 0.0295(18) -0.0121(15) -0.0145(15) 0.0052(14)
C7' 0.054(3) 0.047(3) 0.0246(19) -0.0129(19) -0.0099(19) 0.015(2)
C6 0.038(2) 0.048(2) 0.0251(19) -0.0018(19) -0.0013(17) 0.0067(19)
C10' 0.0402(19) 0.0245(16) 0.0260(17) -0.0135(15) -0.0089(15) 0.0008(15)

loop_
_atom_type_symbol
_atom_type_description
_atom_type_scat_dispersion_real
_atom_type_scat_dispersion_imag
_atom_type_scat_source
C C 0.0033 0.0016 'International Tables Vol C Tables 4.2.6.8 and 6.1.1.4'
H H 0.0000 0.0000 'International Tables Vol C Tables 4.2.6.8 and 6.1.1.4'
N N 0.0061 0.0033 'International Tables Vol C Tables 4.2.6.8 and 6.1.1.4'
O O 0.0106 0.0060 'International Tables Vol C Tables 4.2.6.8 and 6.1.1.4'
S S 0.1246 0.1234 'International Tables Vol C Tables 4.2.6.8 and 6.1.1.4'

loop_
_geom_angle_atom_site_label_1
_geom_angle_atom_site_label_2
_geom_angle_atom_site_label_3
_geom_angle
C2 S1 C7 100.5(2)
C2' S1' C7' 100.7(2)
C4' S5' C6' 101.9(2)
C4 S5 C6 101.6(2)
C8 N3 C4 109.7(3)
C2 N3 C8 110.4(3)
C2 N3 C4 114.1(3)
C8' N3' C4' 108.0(3)
C8' N3' C2' 113.8(3)
C2' N3' C4' 113.6(3)
N3' C8' C9' 112.6(3)
N3' C8' C10' 109.7(3)
C9' C8' C10' 110.4(3)
N3 C8 C10 110.2(3)
N3 C8 C9 111.5(3)
C9 C8 C10 109.7(3)
N3' C4' S5' 116.6(3)
N3 C4 S5 116.3(3)
N3 C2 S1 114.1(2)
N3' C2' S1' 113.9(2)
O1' C9' C8' 110.2(3)
O2 C10 C8 118.9(4)
O2 C10 O3 126.4(4)
O3 C10 C8 114.7(3)
C6 C7 S1 114.6(3)
C7' C6' S5' 114.8(3)
O1 C9 C8 109.8(3)
C6' C7' S1' 114.1(3)
C7 C6 S5 116.1(3)
O3' C10' C8' 112.9(4)
O2' C10' C8' 117.8(4)
O2' C10' O3' 129.3(4)

loop_
_geom_bond_atom_site_label_1
_geom_bond_atom_site_label_2
_geom_bond_distance
S1 C2 1.786(4)
S1 C7 1.815(5)
S1' C2' 1.795(4)
S1' C7' 1.817(5)
S5' C4' 1.783(5)
S5' C6' 1.810(5)
S5 C4 1.794(4)
S5 C6 1.813(5)
O1' C9' 1.408(5)
O2 C10 1.240(5)
N3 C8 1.517(5)
N3 C4 1.520(4)
N3 C2 1.507(5)
N3' C8' 1.500(5)
N3' C4' 1.505(5)
N3' C2' 1.502(5)
C8' C9' 1.522(5)
C8' C10' 1.557(5)
C8 C10 1.531(5)
C8 C9 1.522(5)
O3' C10' 1.252(5)
C10 O3 1.244(5)
O2' C10' 1.220(6)
O1 C9 1.403(5)
C7 C6 1.505(8)
C6' C7' 1.534(8)
